data_4123368
loop_
_publ_author_name
'Brines, Lisa M.'
'Coggins, Michael K.'
'Poon, Penny Chaau Yan'
'Toledo, Santiago'
'Kaminsky, Werner'
'Kirk, Martin L.'
'Kovacs, Julie A.'

_publ_section_title
;
 Water-Soluble Fe(II)-H2O Complex with a Weak O-H Bond Transfers a
 Hydrogen Atom via an Observable Monomeric Fe(III)-OH.
;
_journal_issue 6
_journal_name_full 'Journal of the American Chemical Society'
_journal_page_first 2253
_journal_page_last 2264
_journal_paper_doi 10.1021/ja5068405
_journal_volume 137
_journal_year 2015
_chemical_formula_moiety '2(C22 H51 Fe2 N8 O3), C4 H10 O, 6(C F3 O3 S)'
_chemical_formula_sum 'C54 H112 F18 Fe4 N16 O25 S6'
_chemical_formula_weight 2143.42
_chemical_name_common brines08_b
_chemical_name_systematic brines08_b
_space_group_IT_number 14
_symmetry_cell_setting monoclinic
_symmetry_Int_Tables_number 14
_symmetry_space_group_name_Hall '-P 2ybc'
_symmetry_space_group_name_H-M 'P 1 21/c 1'
_atom_sites_solution_hydrogens geom
_atom_sites_solution_primary direct
_atom_sites_solution_secondary difmap
_audit_creation_method SHELXL-97
_cell_angle_alpha 90.00
_cell_angle_beta 111.1170(10)
_cell_angle_gamma 90.00
_cell_formula_units_Z 2
_cell_length_a 20.5640(5)
_cell_length_b 13.0420(4)
_cell_length_c 18.4360(7)
_cell_measurement_reflns_used 798
_cell_measurement_temperature 130(2)
_cell_volume 4612.4(3)
_computing_cell_refinement 'HKL Scalepack (Otwinowski & Minor 1997)'
_computing_data_collection KappaCCD
_computing_data_reduction 'HKL Scalepack (Otwinowski & Minor 1997)'
_computing_molecular_graphics 'maXus, Zortep'
_computing_publication_material 'SHELXL-97 (Sheldrick, 1997)'
_computing_structure_refinement 'SHELXL-97 (Sheldrick, 1997)'
_computing_structure_solution SIR97
_diffrn_ambient_temperature 130(2)
_diffrn_measured_fraction_theta_full 0.987
_diffrn_measured_fraction_theta_max 0.901
_diffrn_measurement_device_type 'Nonius KappaCCD'
_diffrn_measurement_method '\f and \w scans'
_diffrn_radiation_monochromator graphite
_diffrn_radiation_source 'fine-focus sealed tube'
_diffrn_radiation_type MoK\a
_diffrn_radiation_wavelength 0.71073
_diffrn_reflns_av_R_equivalents 0.0919
_diffrn_reflns_av_sigmaI/netI 0.1891
_diffrn_reflns_limit_h_max 25
_diffrn_reflns_limit_h_min -26
_diffrn_reflns_limit_k_max 17
_diffrn_reflns_limit_k_min -15
_diffrn_reflns_limit_l_max 24
_diffrn_reflns_limit_l_min -24
_diffrn_reflns_number 17909
_diffrn_reflns_theta_full 25.00
_diffrn_reflns_theta_max 28.32
_diffrn_reflns_theta_min 1.96
_exptl_absorpt_coefficient_mu 0.863
_exptl_absorpt_correction_T_max 0.8888
_exptl_absorpt_correction_T_min 0.6626
_exptl_absorpt_correction_type multi-scan
_exptl_absorpt_process_details HKL2000
_exptl_crystal_colour yellow
_exptl_crystal_density_diffrn 1.543
_exptl_crystal_density_method 'not measured'
_exptl_crystal_description plate
_exptl_crystal_F_000 2220
_exptl_crystal_size_max 0.52
_exptl_crystal_size_mid 0.31
_exptl_crystal_size_min 0.14
_refine_diff_density_max 1.277
_refine_diff_density_min -0.818
_refine_diff_density_rms 0.091
_refine_ls_extinction_method none
_refine_ls_goodness_of_fit_ref 0.982
_refine_ls_hydrogen_treatment constr
_refine_ls_matrix_type full
_refine_ls_number_parameters 598
_refine_ls_number_reflns 10375
_refine_ls_number_restraints 37
_refine_ls_restrained_S_all 0.987
_refine_ls_R_factor_all 0.2041
_refine_ls_R_factor_gt 0.0655
_refine_ls_shift/su_max 0.004
_refine_ls_shift/su_mean 0.000
_refine_ls_structure_factor_coef Fsqd
_refine_ls_weighting_details 'calc w=1/[\s^2^(Fo^2^)+(0.0650P)^2^+0.0000P] where P=(Fo^2^+2Fc^2^)/3'
_refine_ls_weighting_scheme calc
_refine_ls_wR_factor_gt 0.1418
_refine_ls_wR_factor_ref 0.1760
_reflns_number_gt 4065
_reflns_number_total 10375
_reflns_threshold_expression >2sigma(I)
_cod_data_source_file ja5068405_si_003.cif
_cod_data_source_block shelxl
_cod_depositor_comments
;
The following automatic conversions were performed:

'_symmetry_cell_setting' value 'Monoclinic' changed to 'monoclinic'
according to
/usr/data/users/saulius/crontab/automatic-downloads/rss-feeds/ACS/lib/dictionaries/cif_core.dic
dictionary named 'cif_core.dic' version 2.4.2 from 2011-04-26.

Automatic conversion script
Id: cif_fix_values 3008 2015-01-20 13:52:24Z robertas 

 Adding full bibliography for 4123366--4123368.cif.
;
_cod_original_sg_symbol_H-M 'P 21/c'
_cod_database_code 4123368

loop_
_symmetry_equiv_pos_as_xyz
'x, y, z'
'-x, y+1/2, -z+1/2'
'-x, -y, -z'
'x, -y-1/2, z-1/2'

loop_
_atom_site_label
_atom_site_type_symbol
_atom_site_fract_x
_atom_site_fract_y
_atom_site_fract_z
_atom_site_U_iso_or_equiv
_atom_site_adp_type
_atom_site_occupancy
_atom_site_symmetry_multiplicity
_atom_site_calc_flag
_atom_site_refinement_flags
Fe1 Fe 0.34473(4) 0.54870(6) 0.17812(4) 0.0420(2) Uani 1 1 d .
Fe2 Fe 0.18664(4) 0.45084(6) 0.20575(4) 0.0377(2) Uani 1 1 d .
S1 S 0.26066(10) 0.18790(13) 0.00922(9) 0.0599(5) Uani 1 1 d .
S2 S 0.09279(7) 0.93308(10) 0.41214(7) 0.0401(4) Uani 1 1 d .
S3 S 0.58308(9) 0.40237(13) 0.16708(10) 0.0566(4) Uani 1 1 d .
O14 O 0.25347(18) 0.4717(2) 0.14927(17) 0.0399(9) Uani 1 1 d .
H14 H 0.2394 0.4393 0.0999 0.048 Uiso 1 1 calc R
F2 F 0.2306(2) 0.0500(3) 0.0947(3) 0.0861(12) Uani 1 1 d .
F3 F 0.2307(2) -0.0058(3) -0.0142(2) 0.0991(14) Uani 1 1 d .
F4 F 0.3260(2) 0.0236(3) 0.0791(2) 0.0825(12) Uani 1 1 d .
F5 F 0.0839(2) 0.9765(3) 0.27070(18) 0.0853(13) Uani 1 1 d .
F6 F 0.1856(2) 0.9353(3) 0.34661(19) 0.0704(10) Uani 1 1 d .
F7 F 0.1439(2) 1.0823(3) 0.3587(2) 0.0929(13) Uani 1 1 d .
F8 F 0.5915(3) 0.5982(4) 0.1286(3) 0.0448(15) Uani 0.50 1 d P
F9 F 0.6424(2) 0.5636(3) 0.2480(2) 0.0769(11) Uani 1 1 d .
F10 F 0.6824(2) 0.5201(3) 0.1610(3) 0.0864(13) Uani 1 1 d .
F11 F 0.7149(5) 0.4497(8) 0.2525(6) 0.140(4) Uani 0.50 1 d P
O1 O 0.3784(2) 0.4981(3) 0.27982(19) 0.0538(11) Uani 1 1 d .
O2 O 0.1838(2) 0.5901(3) 0.22982(19) 0.0470(10) Uani 1 1 d .
O3 O 0.3013(3) 0.1808(4) -0.0384(3) 0.0963(17) Uani 1 1 d .
O4 O 0.2923(2) 0.2466(3) 0.0780(2) 0.0562(11) Uani 1 1 d .
O5 O 0.1873(3) 0.2057(4) -0.0284(2) 0.0921(17) Uani 1 1 d .
O6 O 0.0791(2) 0.8275(3) 0.3911(2) 0.0563(11) Uani 1 1 d .
O7 O 0.14878(19) 0.9506(3) 0.48560(19) 0.0517(10) Uani 1 1 d .
O8 O 0.03192(19) 0.9945(3) 0.3996(2) 0.0559(11) Uani 1 1 d .
O9 O 0.6245(6) 0.3287(11) 0.2002(10) 0.114(5) Uani 0.50 1 d PU
O10 O 0.6066(8) 0.3442(9) 0.2376(6) 0.093(4) Uani 0.50 1 d PU
O11 O 0.5224(3) 0.4367(5) 0.1821(5) 0.155(3) Uani 1 1 d .
O12 O 0.5725(6) 0.3771(7) 0.0954(4) 0.272(7) Uani 1 1 d .
O13 O 0.0000 0.5000 0.5000 0.088(2) Uani 1 2 d S
N1 N 0.3542(2) 0.6432(3) 0.0806(2) 0.0447(12) Uani 1 1 d .
N2 N 0.4421(2) 0.6235(4) 0.2267(3) 0.0521(13) Uani 1 1 d .
N3 N 0.2885(2) 0.6831(3) 0.1841(2) 0.0471(12) Uani 1 1 d .
H3A H 0.2538 0.6670 0.2027 0.057 Uiso 1 1 calc R
H3B H 0.3180 0.7298 0.2174 0.057 Uiso 1 1 calc R
N4 N 0.3752(2) 0.4406(3) 0.1102(2) 0.0502(12) Uani 1 1 d .
H4A H 0.4225 0.4307 0.1324 0.060 Uiso 1 1 calc R
H4B H 0.3539 0.3790 0.1115 0.060 Uiso 1 1 calc R
N5 N 0.1519(2) 0.2866(3) 0.2020(2) 0.0403(11) Uani 1 1 d .
N6 N 0.1226(2) 0.4510(3) 0.2729(2) 0.0401(11) Uani 1 1 d .
N7 N 0.2716(2) 0.3850(3) 0.2956(2) 0.0449(12) Uani 1 1 d .
H7C H 0.3118 0.4208 0.3018 0.054 Uiso 1 1 calc R
H7D H 0.2639 0.3871 0.3418 0.054 Uiso 1 1 calc R
N8 N 0.1048(2) 0.4385(3) 0.0966(2) 0.0412(11) Uani 1 1 d .
H8C H 0.0646 0.4630 0.1014 0.049 Uiso 1 1 calc R
H8D H 0.1149 0.4800 0.0618 0.049 Uiso 1 1 calc R
C1 C 0.4190(3) 0.5883(5) 0.4019(3) 0.0659(19) Uani 1 1 d .
H1A H 0.4613 0.6124 0.4434 0.079 Uiso 1 1 calc R
H1B H 0.3949 0.5385 0.4231 0.079 Uiso 1 1 calc R
H1C H 0.3882 0.6466 0.3800 0.079 Uiso 1 1 calc R
C2 C 0.4908(4) 0.4470(5) 0.3707(3) 0.073(2) Uani 1 1 d .
H2A H 0.5322 0.4726 0.4126 0.088 Uiso 1 1 calc R
H2B H 0.5046 0.4174 0.3295 0.088 Uiso 1 1 calc R
H2C H 0.4682 0.3942 0.3912 0.088 Uiso 1 1 calc R
C3 C 0.4393(3) 0.5365(4) 0.3370(3) 0.0522(16) Uani 1 1 d .
C4 C 0.4740(3) 0.6131(4) 0.3005(3) 0.0468(15) Uani 1 1 d .
C5 C 0.5376(3) 0.6699(5) 0.3471(3) 0.0603(18) Uani 1 1 d .
H5A H 0.5547 0.6440 0.4006 0.072 Uiso 1 1 calc R
H5B H 0.5267 0.7430 0.3472 0.072 Uiso 1 1 calc R
H5C H 0.5736 0.6603 0.3245 0.072 Uiso 1 1 calc R
C6 C 0.4654(3) 0.6954(5) 0.1815(3) 0.0571(17) Uani 1 1 d .
H6A H 0.5166 0.6918 0.1964 0.069 Uiso 1 1 calc R
H6B H 0.4525 0.7663 0.1901 0.069 Uiso 1 1 calc R
C7 C 0.4293(3) 0.6649(4) 0.0968(3) 0.0503(15) Uani 1 1 d .
H7A H 0.4336 0.7211 0.0627 0.060 Uiso 1 1 calc R
H7B H 0.4520 0.6031 0.0855 0.060 Uiso 1 1 calc R
C8 C 0.3153(3) 0.7404(4) 0.0727(3) 0.0493(15) Uani 1 1 d .
H8A H 0.2950 0.7600 0.0172 0.059 Uiso 1 1 calc R
H8B H 0.3475 0.7956 0.1011 0.059 Uiso 1 1 calc R
C9 C 0.2577(3) 0.7280(4) 0.1053(3) 0.0515(16) Uani 1 1 d .
H9A H 0.2366 0.7954 0.1080 0.062 Uiso 1 1 calc R
H9B H 0.2208 0.6823 0.0713 0.062 Uiso 1 1 calc R
C10 C 0.3232(3) 0.5768(4) 0.0110(3) 0.0457(15) Uani 1 1 d .
H10A H 0.3301 0.6088 -0.0344 0.055 Uiso 1 1 calc R
H10B H 0.2724 0.5696 -0.0010 0.055 Uiso 1 1 calc R
C11 C 0.3574(3) 0.4719(4) 0.0262(3) 0.0516(16) Uani 1 1 d .
H11A H 0.3255 0.4207 -0.0082 0.062 Uiso 1 1 calc R
H11B H 0.4005 0.4735 0.0140 0.062 Uiso 1 1 calc R
C12 C 0.0932(3) 0.7030(5) 0.2323(3) 0.0641(19) Uani 1 1 d .
H12A H 0.0707 0.7318 0.2665 0.077 Uiso 1 1 calc R
H12B H 0.0583 0.6680 0.1884 0.077 Uiso 1 1 calc R
H12C H 0.1148 0.7583 0.2129 0.077 Uiso 1 1 calc R
C13 C 0.2042(3) 0.6758(5) 0.3499(3) 0.0547(16) Uani 1 1 d .
H13A H 0.1811 0.7039 0.3838 0.066 Uiso 1 1 calc R
H13B H 0.2279 0.7311 0.3332 0.066 Uiso 1 1 calc R
H13C H 0.2384 0.6241 0.3786 0.066 Uiso 1 1 calc R
C14 C 0.1494(3) 0.6259(4) 0.2782(3) 0.0428(14) Uani 1 1 d .
C15 C 0.1150(3) 0.5378(4) 0.3020(3) 0.0441(14) Uani 1 1 d .
C16 C 0.0749(3) 0.5508(5) 0.3546(3) 0.0572(16) Uani 1 1 d .
H16A H 0.0831 0.6197 0.3775 0.069 Uiso 1 1 calc R
H16B H 0.0902 0.4995 0.3962 0.069 Uiso 1 1 calc R
H16C H 0.0250 0.5419 0.3248 0.069 Uiso 1 1 calc R
C17 C 0.0926(3) 0.3533(4) 0.2865(3) 0.0428(14) Uani 1 1 d .
H17A H 0.0458 0.3653 0.2888 0.051 Uiso 1 1 calc R
H17B H 0.1228 0.3231 0.3366 0.051 Uiso 1 1 calc R
C18 C 0.0873(3) 0.2815(4) 0.2205(3) 0.0510(16) Uani 1 1 d .
H18A H 0.0803 0.2105 0.2352 0.061 Uiso 1 1 calc R
H18B H 0.0467 0.3006 0.1740 0.061 Uiso 1 1 calc R
C19 C 0.2088(3) 0.2246(4) 0.2569(3) 0.0532(16) Uani 1 1 d .
H19A H 0.2095 0.1559 0.2343 0.064 Uiso 1 1 calc R
H19B H 0.2003 0.2154 0.3061 0.064 Uiso 1 1 calc R
C20 C 0.2787(3) 0.2766(4) 0.2738(3) 0.0464(15) Uani 1 1 d .
H20A H 0.3153 0.2412 0.3169 0.056 Uiso 1 1 calc R
H20B H 0.2919 0.2745 0.2272 0.056 Uiso 1 1 calc R
C21 C 0.1384(3) 0.2562(4) 0.1203(3) 0.0537(16) Uani 1 1 d .
H21A H 0.1164 0.1875 0.1105 0.064 Uiso 1 1 calc R
H21B H 0.1832 0.2517 0.1118 0.064 Uiso 1 1 calc R
C22 C 0.0912(3) 0.3326(4) 0.0638(3) 0.0504(15) Uani 1 1 d .
H22A H 0.0995 0.3302 0.0142 0.061 Uiso 1 1 calc R
H22B H 0.0419 0.3141 0.0529 0.061 Uiso 1 1 calc R
C23 C 0.2622(3) 0.0585(5) 0.0429(4) 0.0596(17) Uani 1 1 d .
C24 C 0.1284(4) 0.9827(5) 0.3442(4) 0.0587(17) Uani 1 1 d .
C25 C 0.6243(7) 0.5318(10) 0.1756(8) 0.040(3) Uani 0.50 1 d PU
C26 C 0.6545(10) 0.4897(12) 0.2025(9) 0.061(4) Uani 0.50 1 d PU
C27 C 0.0102(9) 0.6070(13) 0.5098(10) 0.093(5) Uani 0.50 1 d PDU
H27A H -0.0052 0.6409 0.4597 0.112 Uiso 0.50 1 d PR
H27B H -0.0218 0.6293 0.5345 0.112 Uiso 0.50 1 d PR
C28 C 0.0626(9) 0.5275(13) 0.5489(9) 0.096(5) Uani 0.50 1 d PDU
H28A H 0.0985 0.4974 0.5312 0.115 Uiso 0.50 1 calc PR
H28B H 0.0696 0.4991 0.6010 0.115 Uiso 0.50 1 calc PR
C29 C 0.0720(6) 0.6389(9) 0.5551(5) 0.136(4) Uani 1 1 d .
H29A H 0.0651 0.6825 0.5937 0.204 Uiso 0.50 1 d PR
H29B H 0.0871 0.6793 0.5207 0.204 Uiso 0.50 1 d PR
H29C H 0.1067 0.5882 0.5802 0.204 Uiso 0.50 1 d PR
H29D H 0.0724 0.6622 0.5063 0.204 Uiso 0.50 1 d PR
H29E H 0.1183 0.6479 0.5943 0.204 Uiso 0.50 1 d PR
H29F H 0.0390 0.6746 0.5699 0.204 Uiso 0.50 1 d PR

loop_
_atom_site_aniso_label
_atom_site_aniso_U_11
_atom_site_aniso_U_22
_atom_site_aniso_U_33
_atom_site_aniso_U_23
_atom_site_aniso_U_13
_atom_site_aniso_U_12
Fe1 0.0483(5) 0.0405(5) 0.0312(4) 0.0001(4) 0.0070(4) -0.0102(4)
Fe2 0.0517(5) 0.0309(4) 0.0311(4) 0.0025(3) 0.0159(4) 0.0009(4)
S1 0.0767(13) 0.0594(11) 0.0391(8) -0.0090(8) 0.0155(8) 0.0046(9)
S2 0.0457(9) 0.0392(8) 0.0354(7) 0.0000(6) 0.0147(6) -0.0002(7)
S3 0.0629(12) 0.0538(10) 0.0582(10) 0.0049(8) 0.0281(9) -0.0133(9)
O14 0.052(2) 0.039(2) 0.0279(18) -0.0007(15) 0.0136(16) -0.0116(17)
F2 0.093(3) 0.059(2) 0.123(3) -0.015(2) 0.059(3) -0.014(2)
F3 0.090(3) 0.079(3) 0.107(3) -0.061(3) 0.011(3) -0.013(2)
F4 0.067(3) 0.070(3) 0.097(3) -0.015(2) 0.014(2) 0.006(2)
F5 0.086(3) 0.127(4) 0.033(2) 0.019(2) 0.0106(19) -0.003(3)
F6 0.066(3) 0.101(3) 0.054(2) 0.007(2) 0.0335(19) -0.006(2)
F7 0.130(4) 0.058(3) 0.104(3) 0.009(2) 0.059(3) -0.026(3)
F8 0.047(4) 0.030(3) 0.053(4) 0.017(3) 0.013(3) -0.001(3)
F9 0.083(3) 0.092(3) 0.066(2) -0.025(2) 0.040(2) -0.021(2)
F10 0.098(3) 0.090(3) 0.097(3) -0.032(2) 0.067(3) -0.044(3)
F11 0.100(8) 0.129(9) 0.129(8) -0.015(7) -0.034(7) 0.009(7)
O1 0.061(3) 0.056(2) 0.030(2) -0.0013(18) -0.0005(19) -0.019(2)
O2 0.069(3) 0.039(2) 0.040(2) -0.0018(17) 0.029(2) 0.0015(19)
O3 0.149(5) 0.098(4) 0.064(3) -0.020(3) 0.065(3) -0.020(3)
O4 0.075(3) 0.054(3) 0.043(2) -0.0220(19) 0.025(2) -0.019(2)
O5 0.093(4) 0.093(4) 0.062(3) -0.021(3) -0.007(3) 0.034(3)
O6 0.080(3) 0.031(2) 0.065(3) -0.010(2) 0.035(2) -0.007(2)
O7 0.048(2) 0.072(3) 0.032(2) -0.0058(19) 0.0099(18) 0.003(2)
O8 0.041(2) 0.050(2) 0.075(3) -0.007(2) 0.019(2) 0.008(2)
O9 0.060(7) 0.091(9) 0.197(13) 0.082(9) 0.052(8) 0.042(6)
O10 0.161(11) 0.043(6) 0.062(6) 0.024(5) 0.026(6) 0.038(7)
O11 0.046(3) 0.100(5) 0.284(9) -0.047(5) 0.017(5) -0.010(3)
O12 0.458(15) 0.285(11) 0.143(6) -0.132(7) 0.193(8) -0.316(11)
O13 0.099(7) 0.090(6) 0.091(6) -0.008(5) 0.055(5) 0.002(5)
N1 0.042(3) 0.048(3) 0.039(3) 0.010(2) 0.008(2) 0.003(2)
N2 0.050(3) 0.049(3) 0.050(3) 0.003(2) 0.008(3) -0.011(2)
N3 0.062(3) 0.039(3) 0.038(2) -0.004(2) 0.015(2) -0.016(2)
N4 0.049(3) 0.051(3) 0.047(3) -0.001(2) 0.013(2) -0.013(2)
N5 0.047(3) 0.034(3) 0.041(3) 0.004(2) 0.016(2) 0.002(2)
N6 0.053(3) 0.035(3) 0.032(2) 0.005(2) 0.015(2) 0.007(2)
N7 0.057(3) 0.044(3) 0.039(3) -0.001(2) 0.024(2) -0.004(2)
N8 0.052(3) 0.038(3) 0.041(2) 0.001(2) 0.026(2) 0.003(2)
C1 0.070(5) 0.070(5) 0.043(3) -0.003(3) 0.003(3) -0.011(4)
C2 0.094(6) 0.058(4) 0.046(4) 0.005(3) -0.001(4) -0.002(4)
C3 0.062(4) 0.045(4) 0.031(3) -0.010(3) -0.005(3) -0.005(3)
C4 0.045(4) 0.039(3) 0.047(4) -0.003(3) 0.005(3) 0.000(3)
C5 0.049(4) 0.061(4) 0.053(4) -0.019(3) -0.003(3) -0.006(3)
C6 0.046(4) 0.056(4) 0.061(4) 0.007(3) 0.008(3) -0.018(3)
C7 0.040(4) 0.048(4) 0.060(4) 0.002(3) 0.015(3) -0.008(3)
C8 0.056(4) 0.045(4) 0.046(3) 0.011(3) 0.017(3) 0.002(3)
C9 0.062(4) 0.041(3) 0.052(4) 0.004(3) 0.020(3) -0.003(3)
C10 0.050(4) 0.055(4) 0.028(3) 0.001(3) 0.009(3) -0.012(3)
C11 0.059(4) 0.057(4) 0.042(3) -0.013(3) 0.022(3) -0.021(3)
C12 0.095(5) 0.049(4) 0.051(4) 0.003(3) 0.030(4) 0.024(4)
C13 0.075(5) 0.049(4) 0.043(3) -0.006(3) 0.024(3) 0.001(3)
C14 0.063(4) 0.035(3) 0.032(3) 0.002(2) 0.018(3) 0.006(3)
C15 0.051(4) 0.050(4) 0.025(3) -0.003(3) 0.007(3) 0.011(3)
C16 0.054(4) 0.071(4) 0.049(4) -0.012(3) 0.021(3) 0.004(3)
C17 0.045(4) 0.046(4) 0.036(3) 0.010(3) 0.012(3) 0.001(3)
C18 0.061(4) 0.039(3) 0.062(4) 0.009(3) 0.032(3) 0.005(3)
C19 0.061(4) 0.040(3) 0.060(4) 0.009(3) 0.023(3) 0.009(3)
C20 0.045(4) 0.041(3) 0.057(4) 0.003(3) 0.022(3) 0.004(3)
C21 0.058(4) 0.039(4) 0.060(4) -0.003(3) 0.017(3) -0.007(3)
C22 0.065(4) 0.033(3) 0.046(3) -0.006(3) 0.013(3) -0.005(3)
C23 0.047(4) 0.054(4) 0.073(4) -0.028(4) 0.017(4) -0.002(3)
C24 0.052(4) 0.066(5) 0.058(4) 0.011(3) 0.020(3) 0.000(4)
C25 0.034(7) 0.042(8) 0.046(7) -0.007(6) 0.016(6) 0.000(6)
C26 0.081(11) 0.062(9) 0.050(8) -0.016(7) 0.037(8) 0.001(8)
C27 0.102(11) 0.084(10) 0.090(10) -0.013(9) 0.030(8) -0.009(9)
C28 0.091(10) 0.111(11) 0.073(9) 0.001(8) 0.014(8) -0.031(9)
C29 0.156(10) 0.178(12) 0.090(7) -0.047(7) 0.064(7) -0.031(8)

loop_
_atom_type_symbol
_atom_type_description
_atom_type_scat_dispersion_real
_atom_type_scat_dispersion_imag
_atom_type_scat_source
C C 0.0033 0.0016 'International Tables Vol C Tables 4.2.6.8 and 6.1.1.4'
H H 0.0000 0.0000 'International Tables Vol C Tables 4.2.6.8 and 6.1.1.4'
N N 0.0061 0.0033 'International Tables Vol C Tables 4.2.6.8 and 6.1.1.4'
O O 0.0106 0.0060 'International Tables Vol C Tables 4.2.6.8 and 6.1.1.4'
F F 0.0171 0.0103 'International Tables Vol C Tables 4.2.6.8 and 6.1.1.4'
S S 0.1246 0.1234 'International Tables Vol C Tables 4.2.6.8 and 6.1.1.4'
Fe Fe 0.3463 0.8444 'International Tables Vol C Tables 4.2.6.8 and 6.1.1.4'

loop_
_geom_angle_atom_site_label_1
_geom_angle_atom_site_label_2
_geom_angle_atom_site_label_3
_geom_angle
_geom_angle_site_symmetry_1
_geom_angle_site_symmetry_3
O1 Fe1 O14 93.56(14) . .
O1 Fe1 N2 77.62(17) . .
O14 Fe1 N2 170.90(16) . .
O1 Fe1 N4 106.00(17) . .
O14 Fe1 N4 87.61(16) . .
N2 Fe1 N4 96.92(18) . .
O1 Fe1 N3 104.56(17) . .
O14 Fe1 N3 87.27(15) . .
N2 Fe1 N3 92.73(18) . .
N4 Fe1 N3 149.26(16) . .
O1 Fe1 N1 152.77(16) . .
O14 Fe1 N1 113.66(14) . .
N2 Fe1 N1 75.18(17) . .
N4 Fe1 N1 76.30(17) . .
N3 Fe1 N1 78.12(17) . .
O2 Fe2 O14 94.35(15) . .
O2 Fe2 N6 77.34(16) . .
O14 Fe2 N6 171.13(15) . .
O2 Fe2 N7 107.19(16) . .
O14 Fe2 N7 86.27(15) . .
N6 Fe2 N7 93.16(16) . .
O2 Fe2 N8 102.54(16) . .
O14 Fe2 N8 88.64(15) . .
N6 Fe2 N8 96.16(16) . .
N7 Fe2 N8 150.12(16) . .
O2 Fe2 N5 153.13(16) . .
O14 Fe2 N5 112.36(15) . .
N6 Fe2 N5 76.12(16) . .
N7 Fe2 N5 78.52(16) . .
N8 Fe2 N5 76.30(15) . .
O3 S1 O4 113.9(3) . .
O3 S1 O5 117.6(3) . .
O4 S1 O5 114.0(3) . .
O3 S1 C23 102.2(3) . .
O4 S1 C23 104.6(3) . .
O5 S1 C23 101.8(3) . .
O6 S2 O8 114.8(2) . .
O6 S2 O7 114.7(2) . .
O8 S2 O7 114.7(2) . .
O6 S2 C24 104.4(3) . .
O8 S2 C24 103.9(3) . .
O7 S2 C24 102.2(3) . .
O9 S3 O12 97.6(10) . .
O9 S3 O10 38.9(7) . .
O12 S3 O10 131.8(7) . .
O9 S3 O11 127.8(7) . .
O12 S3 O11 115.7(6) . .
O10 S3 O11 91.3(7) . .
O9 S3 C26 89.2(9) . .
O12 S3 C26 110.3(6) . .
O10 S3 C26 92.4(8) . .
O11 S3 C26 112.7(6) . .
O9 S3 C25 115.7(8) . .
O12 S3 C25 102.6(5) . .
O10 S3 C25 114.1(7) . .
O11 S3 C25 95.8(5) . .
C26 S3 C25 26.6(5) . .
Fe2 O14 Fe1 132.11(16) . .
Fe2 O14 H14 113.9 . .
Fe1 O14 H14 113.9 . .
C25 F9 C26 36.8(7) . .
C26 F10 C25 38.8(8) . .
C3 O1 Fe1 122.3(3) . .
C14 O2 Fe2 122.6(3) . .
O10 O9 S3 79.2(13) . .
O9 O10 S3 61.9(11) . .
C28 O13 C28 180.0(14) 3_566 .
C28 O13 C27 65.4(5) 3_566 3_566
C28 O13 C27 114.6(5) . 3_566
C8 N1 C10 111.4(4) . .
C8 N1 C7 109.9(4) . .
C10 N1 C7 111.9(4) . .
C8 N1 Fe1 110.5(3) . .
C10 N1 Fe1 103.8(3) . .
C7 N1 Fe1 109.1(3) . .
C4 N2 C6 121.9(5) . .
C4 N2 Fe1 116.4(4) . .
C6 N2 Fe1 121.0(3) . .
C9 N3 Fe1 108.9(3) . .
C9 N3 H3A 109.9 . .
Fe1 N3 H3A 109.9 . .
C9 N3 H3B 109.9 . .
Fe1 N3 H3B 109.9 . .
H3A N3 H3B 108.3 . .
C11 N4 Fe1 114.2(3) . .
C11 N4 H4A 108.7 . .
Fe1 N4 H4A 108.7 . .
C11 N4 H4B 108.7 . .
Fe1 N4 H4B 108.7 . .
H4A N4 H4B 107.6 . .
C19 N5 C21 111.1(4) . .
C19 N5 C18 111.7(4) . .
C21 N5 C18 111.4(4) . .
C19 N5 Fe2 109.5(3) . .
C21 N5 Fe2 103.1(3) . .
C18 N5 Fe2 109.6(3) . .
C15 N6 C17 124.6(5) . .
C15 N6 Fe2 116.3(4) . .
C17 N6 Fe2 119.1(3) . .
C20 N7 Fe2 107.9(3) . .
C20 N7 H7C 110.1 . .
Fe2 N7 H7C 110.1 . .
C20 N7 H7D 110.1 . .
Fe2 N7 H7D 110.1 . .
H7C N7 H7D 108.4 . .
C22 N8 Fe2 115.1(3) . .
C22 N8 H8C 108.5 . .
Fe2 N8 H8C 108.5 . .
C22 N8 H8D 108.5 . .
Fe2 N8 H8D 108.5 . .
H8C N8 H8D 107.5 . .
C3 C1 H1A 109.5 . .
C3 C1 H1B 109.5 . .
H1A C1 H1B 109.5 . .
C3 C1 H1C 109.5 . .
H1A C1 H1C 109.5 . .
H1B C1 H1C 109.5 . .
C3 C2 H2A 109.5 . .
C3 C2 H2B 109.5 . .
H2A C2 H2B 109.5 . .
C3 C2 H2C 109.5 . .
H2A C2 H2C 109.5 . .
H2B C2 H2C 109.5 . .
O1 C3 C4 109.6(4) . .
O1 C3 C2 109.1(5) . .
C4 C3 C2 108.1(5) . .
O1 C3 C1 108.5(5) . .
C4 C3 C1 110.8(5) . .
C2 C3 C1 110.7(5) . .
N2 C4 C5 124.7(6) . .
N2 C4 C3 113.3(5) . .
C5 C4 C3 122.0(5) . .
C4 C5 H5A 109.5 . .
C4 C5 H5B 109.5 . .
H5A C5 H5B 109.5 . .
C4 C5 H5C 109.5 . .
H5A C5 H5C 109.5 . .
H5B C5 H5C 109.5 . .
N2 C6 C7 106.4(5) . .
N2 C6 H6A 110.5 . .
C7 C6 H6A 110.5 . .
N2 C6 H6B 110.5 . .
C7 C6 H6B 110.5 . .
H6A C6 H6B 108.6 . .
N1 C7 C6 110.0(5) . .
N1 C7 H7A 109.7 . .
C6 C7 H7A 109.7 . .
N1 C7 H7B 109.7 . .
C6 C7 H7B 109.7 . .
H7A C7 H7B 108.2 . .
N1 C8 C9 109.9(4) . .
N1 C8 H8A 109.7 . .
C9 C8 H8A 109.7 . .
N1 C8 H8B 109.7 . .
C9 C8 H8B 109.7 . .
H8A C8 H8B 108.2 . .
N3 C9 C8 108.2(5) . .
N3 C9 H9A 110.1 . .
C8 C9 H9A 110.1 . .
N3 C9 H9B 110.1 . .
C8 C9 H9B 110.1 . .
H9A C9 H9B 108.4 . .
N1 C10 C11 109.8(4) . .
N1 C10 H10A 109.7 . .
C11 C10 H10A 109.7 . .
N1 C10 H10B 109.7 . .
C11 C10 H10B 109.7 . .
H10A C10 H10B 108.2 . .
N4 C11 C10 110.9(4) . .
N4 C11 H11A 109.5 . .
C10 C11 H11A 109.5 . .
N4 C11 H11B 109.5 . .
C10 C11 H11B 109.5 . .
H11A C11 H11B 108.0 . .
C14 C12 H12A 109.5 . .
C14 C12 H12B 109.5 . .
H12A C12 H12B 109.5 . .
C14 C12 H12C 109.5 . .
H12A C12 H12C 109.5 . .
H12B C12 H12C 109.5 . .
C14 C13 H13A 109.5 . .
C14 C13 H13B 109.5 . .
H13A C13 H13B 109.5 . .
C14 C13 H13C 109.5 . .
H13A C13 H13C 109.5 . .
H13B C13 H13C 109.5 . .
O2 C14 C15 109.4(4) . .
O2 C14 C12 108.7(4) . .
C15 C14 C12 108.8(5) . .
O2 C14 C13 107.9(5) . .
C15 C14 C13 110.4(4) . .
C12 C14 C13 111.7(5) . .
N6 C15 C16 123.4(5) . .
N6 C15 C14 114.3(5) . .
C16 C15 C14 122.3(5) . .
C15 C16 H16A 109.5 . .
C15 C16 H16B 109.5 . .
H16A C16 H16B 109.5 . .
C15 C16 H16C 109.5 . .
H16A C16 H16C 109.5 . .
H16B C16 H16C 109.5 . .
N6 C17 C18 108.2(4) . .
N6 C17 H17A 110.1 . .
C18 C17 H17A 110.1 . .
N6 C17 H17B 110.1 . .
C18 C17 H17B 110.1 . .
H17A C17 H17B 108.4 . .
N5 C18 C17 110.3(5) . .
N5 C18 H18A 109.6 . .
C17 C18 H18A 109.6 . .
N5 C18 H18B 109.6 . .
C17 C18 H18B 109.6 . .
H18A C18 H18B 108.1 . .
N5 C19 C20 110.7(4) . .
N5 C19 H19A 109.5 . .
C20 C19 H19A 109.5 . .
N5 C19 H19B 109.5 . .
C20 C19 H19B 109.5 . .
H19A C19 H19B 108.1 . .
N7 C20 C19 107.6(4) . .
N7 C20 H20A 110.2 . .
C19 C20 H20A 110.2 . .
N7 C20 H20B 110.2 . .
C19 C20 H20B 110.2 . .
H20A C20 H20B 108.5 . .
N5 C21 C22 111.2(4) . .
N5 C21 H21A 109.4 . .
C22 C21 H21A 109.4 . .
N5 C21 H21B 109.4 . .
C22 C21 H21B 109.4 . .
H21A C21 H21B 108.0 . .
N8 C22 C21 110.5(4) . .
N8 C22 H22A 109.5 . .
C21 C22 H22A 109.5 . .
N8 C22 H22B 109.5 . .
C21 C22 H22B 109.5 . .
H22A C22 H22B 108.1 . .
F3 C23 F4 107.3(5) . .
F3 C23 F2 106.9(5) . .
F4 C23 F2 105.0(6) . .
F3 C23 S1 112.3(5) . .
F4 C23 S1 113.0(5) . .
F2 C23 S1 111.8(4) . .
F6 C24 F7 107.7(5) . .
F6 C24 F5 106.6(5) . .
F7 C24 F5 106.7(5) . .
F6 C24 S2 113.2(4) . .
F7 C24 S2 109.8(5) . .
F5 C24 S2 112.6(5) . .
C26 C25 F8 165(2) . .
C26 C25 F9 74.2(15) . .
F8 C25 F9 111.9(10) . .
C26 C25 F10 61.1(16) . .
F8 C25 F10 104.0(11) . .
F9 C25 F10 107.2(9) . .
C26 C25 S3 71.2(17) . .
F8 C25 S3 117.2(9) . .
F9 C25 S3 108.9(9) . .
F10 C25 S3 107.0(8) . .
C25 C26 F10 80.0(18) . .
C25 C26 F11 162(2) . .
F10 C26 F11 91.7(14) . .
C25 C26 F9 69.0(15) . .
F10 C26 F9 113.8(13) . .
F11 C26 F9 100.4(11) . .
C25 C26 S3 82.3(18) . .
F10 C26 S3 120.3(10) . .
F11 C26 S3 115.7(11) . .
F9 C26 S3 111.7(12) . .
H27A C27 H27B 105.5 . .
H27A C27 H29D 74.2 . .
H27B C27 H29D 127.9 . .
H27A C27 H29F 112.0 . .
H27B C27 H29F 66.2 . .
H29D C27 H29F 66.3 . .
O13 C28 C29 112.9(11) . .
O13 C28 H28A 109.0 . .
C29 C28 H28A 109.0 . .
O13 C28 H28B 109.0 . .
C29 C28 H28B 109.0 . .
H28A C28 H28B 107.8 . .
O13 C28 H29C 153.5 . .
C29 C28 H29C 40.8 . .
H28A C28 H29C 83.9 . .
H28B C28 H29C 87.7 . .
C28 C29 H29A 126.5 . .
C28 C29 H29B 124.0 . .
H29A C29 H29B 109.5 . .
C28 C29 H29C 53.8 . .
H29A C29 H29C 109.5 . .
H29B C29 H29C 109.5 . .
C28 C29 H29D 106.8 . .
H29A C29 H29D 124.3 . .
H29B C29 H29D 23.7 . .
H29C C29 H29D 114.6 . .
C28 C29 H29E 104.2 . .
H29A C29 H29E 75.1 . .
H29B C29 H29E 87.7 . .
H29C C29 H29E 50.7 . .
H29D C29 H29E 108.9 . .
C28 C29 H29F 115.2 . .
H29A C29 H29F 34.7 . .
H29B C29 H29F 111.1 . .
H29C C29 H29F 133.6 . .
H29D C29 H29F 111.6 . .
H29E C29 H29F 109.9 . .

loop_
_geom_bond_atom_site_label_1
_geom_bond_atom_site_label_2
_geom_bond_distance
_geom_bond_site_symmetry_2
Fe1 O1 1.869(3) .
Fe1 O14 2.023(3) .
Fe1 N2 2.114(5) .
Fe1 N4 2.124(5) .
Fe1 N3 2.125(5) .
Fe1 N1 2.244(4) .
Fe2 O2 1.875(4) .
Fe2 O14 2.019(3) .
Fe2 N6 2.108(4) .
Fe2 N7 2.110(4) .
Fe2 N8 2.114(4) .
Fe2 N5 2.252(4) .
S1 O3 1.417(5) .
S1 O4 1.422(4) .
S1 O5 1.434(5) .
S1 C23 1.794(7) .
S2 O6 1.431(4) .
S2 O8 1.433(4) .
S2 O7 1.445(4) .
S2 C24 1.786(6) .
S3 O9 1.284(12) .
S3 O12 1.301(6) .
S3 O10 1.430(11) .
S3 O11 1.442(6) .
S3 C26 1.786(17) .
S3 C25 1.870(13) .
O14 H14 0.9500 .
F2 C23 1.340(7) .
F3 C23 1.319(6) .
F4 C23 1.320(7) .
F5 C24 1.337(7) .
F6 C24 1.315(7) .
F7 C24 1.341(7) .
F8 C25 1.238(15) .
F9 C25 1.317(13) .
F9 C26 1.357(15) .
F10 C26 1.179(16) .
F10 C25 1.325(14) .
F11 C26 1.357(19) .
O1 C3 1.406(6) .
O2 C14 1.403(6) .
O9 O10 0.915(15) .
O13 C28 1.327(17) 3_566
O13 C28 1.327(17) .
O13 C27 1.413(17) 3_566
N1 C8 1.477(7) .
N1 C10 1.488(6) .
N1 C7 1.492(7) .
N2 C4 1.287(6) .
N2 C6 1.447(7) .
N3 C9 1.479(6) .
N3 H3A 0.9200 .
N3 H3B 0.9200 .
N4 C11 1.513(6) .
N4 H4A 0.9200 .
N4 H4B 0.9200 .
N5 C19 1.482(6) .
N5 C21 1.484(7) .
N5 C18 1.486(7) .
N6 C15 1.286(6) .
N6 C17 1.476(6) .
N7 C20 1.491(6) .
N7 H7C 0.9200 .
N7 H7D 0.9200 .
N8 C22 1.494(6) .
N8 H8C 0.9200 .
N8 H8D 0.9200 .
C1 C3 1.556(8) .
C1 H1A 0.9800 .
C1 H1B 0.9800 .
C1 H1C 0.9800 .
C2 C3 1.548(8) .
C2 H2A 0.9800 .
C2 H2B 0.9800 .
C2 H2C 0.9800 .
C3 C4 1.519(8) .
C4 C5 1.479(7) .
C5 H5A 0.9800 .
C5 H5B 0.9800 .
C5 H5C 0.9800 .
C6 C7 1.521(7) .
C6 H6A 0.9900 .
C6 H6B 0.9900 .
C7 H7A 0.9900 .
C7 H7B 0.9900 .
C8 C9 1.519(8) .
C8 H8A 0.9900 .
C8 H8B 0.9900 .
C9 H9A 0.9900 .
C9 H9B 0.9900 .
C10 C11 1.518(8) .
C10 H10A 0.9900 .
C10 H10B 0.9900 .
C11 H11A 0.9900 .
C11 H11B 0.9900 .
C12 C14 1.535(7) .
C12 H12A 0.9800 .
C12 H12B 0.9800 .
C12 H12C 0.9800 .
C13 C14 1.539(7) .
C13 H13A 0.9800 .
C13 H13B 0.9800 .
C13 H13C 0.9800 .
C14 C15 1.498(8) .
C15 C16 1.491(7) .
C16 H16A 0.9800 .
C16 H16B 0.9800 .
C16 H16C 0.9800 .
C17 C18 1.509(7) .
C17 H17A 0.9900 .
C17 H17B 0.9900 .
C18 H18A 0.9900 .
C18 H18B 0.9900 .
C19 C20 1.517(8) .
C19 H19A 0.9900 .
C19 H19B 0.9900 .
C20 H20A 0.9900 .
C20 H20B 0.9900 .
C21 C22 1.514(7) .
C21 H21A 0.9900 .
C21 H21B 0.9900 .
C22 H22A 0.9900 .
C22 H22B 0.9900 .
C25 C26 0.844(16) .
C27 H27A 0.9700 .
C27 H27B 0.9700 .
C28 C29 1.465(18) .
C28 H28A 0.9900 .
C28 H28B 0.9900 .
C28 H29C 1.1866 .
C29 H29A 0.9600 .
C29 H29B 0.9600 .
C29 H29C 0.9600 .
C29 H29D 0.9535 .
C29 H29E 0.9738 .
C29 H29F 0.9416 .
